data_4320125
loop_
_publ_author_name
'Xin-Min Gan'
'Eileen N. Duesler'
'Robert T. Paine'

_publ_contact_author 'Robert T. Paine'
_publ_contact_author_email rtpaine@unm.edu
_publ_contact_author_fax 1.505.277.2609
_publ_contact_author_phone 1.505.277.1661
_publ_section_title
;
 Synthesis and Coordination Properties of New Bis(phosphinomethyl)pyridine
 N,P,P'-Trioxides
;
_journal_name_full 'Inorganic Chemistry'
_journal_page_first 4420
_journal_page_last 4427
_journal_paper_doi 10.1021/ic0103493
_journal_volume 40
_journal_year 2001
_chemical_formula_sum 'C72 H78 N6 Nd O17.5 P4'
_chemical_formula_weight 1575.52
_chemical_name_systematic
;
 ?
;
_space_group_IT_number 2
_symmetry_cell_setting triclinic
_symmetry_space_group_name_Hall '-P 1'
_symmetry_space_group_name_H-M 'P -1'
_atom_sites_solution_hydrogens geom
_atom_sites_solution_primary direct
_atom_sites_solution_secondary difmap
_audit_creation_method SHELXL
_cell_angle_alpha 68.35(2)
_cell_angle_beta 68.540(10)
_cell_angle_gamma 81.42(2)
_cell_formula_units_Z 2
_cell_length_a 15.133(4)
_cell_length_b 15.930(3)
_cell_length_c 19.947(5)
_cell_measurement_reflns_used 48
_cell_measurement_temperature 293(2)
_cell_measurement_theta_max 12.50
_cell_measurement_theta_min 2.33
_cell_volume 4159.0(18)
_computing_cell_refinement 'Siemens XSCANS, 1991'
_computing_data_collection 'Siemens XSCANS, 1991'
_computing_data_reduction 'Siemens XSCANS, 1991'
_computing_molecular_graphics 'Siemens SHELXTL, Version 5, 1994'
_computing_publication_material 'Siemens SHELXTL, Version 5, 1994'
_computing_structure_refinement 'Siemens SHELXTL, Version 5, 1994'
_computing_structure_solution 'Siemens SHELXTL, Version 5, 1994'
_diffrn_ambient_temperature 293(2)
_diffrn_measurement_device 'Siemens P4'
_diffrn_measurement_method \w
_diffrn_radiation_monochromator graphite
_diffrn_radiation_source 'normal-focus sealed tube'
_diffrn_radiation_type MoK\a
_diffrn_radiation_wavelength 0.71073
_diffrn_reflns_av_R_equivalents 0.0422
_diffrn_reflns_av_sigmaI/netI 0.1463
_diffrn_reflns_limit_h_max 1
_diffrn_reflns_limit_h_min -16
_diffrn_reflns_limit_k_max 16
_diffrn_reflns_limit_k_min -16
_diffrn_reflns_limit_l_max 20
_diffrn_reflns_limit_l_min -21
_diffrn_reflns_number 12498
_diffrn_reflns_theta_max 22.50
_diffrn_reflns_theta_min 1.52
_diffrn_standards_decay_% 0.0
_diffrn_standards_interval_count 97
_diffrn_standards_number 3
_exptl_absorpt_coefficient_mu 0.765
_exptl_absorpt_correction_T_max 0.9965
_exptl_absorpt_correction_T_min 0.9091
_exptl_absorpt_correction_type 'empirical via \y scans'
_exptl_crystal_colour colorless
_exptl_crystal_density_diffrn 1.258
_exptl_crystal_density_method none
_exptl_crystal_description rod
_exptl_crystal_F_000 1624
_exptl_crystal_size_max 0.920
_exptl_crystal_size_mid 0.207
_exptl_crystal_size_min 0.161
_refine_diff_density_max 1.155
_refine_diff_density_min -0.575
_refine_diff_density_rms 0.106
_refine_ls_extinction_method none
_refine_ls_goodness_of_fit_all 1.001
_refine_ls_goodness_of_fit_obs 1.282
_refine_ls_hydrogen_treatment
;
 All hydrogens included in idealized positions [riding model except for
 water hydrogen atoms. These were not found in difference maps.  The
hydrogen
 atom positions for the CH3CN were included [one reasonable position found
 and optimized, other two added in idealized positions] in fixed positions.
 All hydrogen atoms refined with fixed isotropic U's set to
1.25U(equivalent)
 or 1.25U(isotropic) of parent atom.
;
_refine_ls_matrix_type full
_refine_ls_number_parameters 770
_refine_ls_number_reflns 10554
_refine_ls_number_restraints 18
_refine_ls_restrained_S_all 1.036
_refine_ls_restrained_S_obs 1.281
_refine_ls_R_factor_all 0.1082
_refine_ls_R_factor_obs 0.0624
_refine_ls_shift/esd_max -0.095
_refine_ls_shift/esd_mean 0.004
_refine_ls_structure_factor_coef Fsqd
_refine_ls_weighting_details 'w=1/[\s^2^(Fo^2^)+(0.0800P)^2^+0.0000P] where P=(Fo^2^+2Fc^2^)/3'
_refine_ls_weighting_scheme calc
_refine_ls_wR_factor_all 0.1823
_refine_ls_wR_factor_obs 0.1654
_reflns_number_observed 5954
_reflns_number_total 10556
_reflns_observed_criterion >2sigma(I)
_cod_data_source_file ic0103493_2.cif
_cod_data_source_block rtp983
_cod_depositor_comments
;
The following automatic conversions were performed:

'_refine_ls_weighting_scheme' value 'calc
w=1/[\s^2^(Fo^2^)+(0.0800P)^2^+0.0000P] where P=(Fo^2^+2Fc^2^)/3' was
changed to 'calc'. New tag '_refine_ls_weighting_details' was
created. The value of the new tag was set to
'w=1/[\s^2^(Fo^2^)+(0.0800P)^2^+0.0000P] where P=(Fo^2^+2Fc^2^)/3'.

Automatic conversion script
Id: cif_fix_values 3143 2015-03-26 13:38:13Z robertas 
;
_cod_original_cell_volume 4159.0(17)
_cod_database_code 4320125

loop_
_symmetry_equiv_pos_as_xyz
'x, y, z'
'-x, -y, -z'

loop_
_atom_site_aniso_label
_atom_site_aniso_U_11
_atom_site_aniso_U_22
_atom_site_aniso_U_33
_atom_site_aniso_U_23
_atom_site_aniso_U_13
_atom_site_aniso_U_12
Nd 0.0472(4) 0.0353(3) 0.0418(3) -0.0058(2) -0.0154(3) -0.0069(3)
P1 0.066(2) 0.042(2) 0.049(2) -0.0122(13) -0.012(2) -0.006(2)
P2 0.048(2) 0.056(2) 0.048(2) -0.0080(14) -0.0213(15) -0.0097(15)
P3 0.047(2) 0.052(2) 0.056(2) -0.0104(14) -0.016(2) -0.0104(15)
P4 0.067(2) 0.036(2) 0.051(2) -0.0078(13) -0.021(2) -0.0104(15)
O1 0.043(4) 0.038(4) 0.047(4) -0.005(3) -0.018(3) 0.001(3)
O2 0.095(6) 0.031(4) 0.049(4) -0.012(3) -0.007(4) -0.013(4)
O3 0.043(4) 0.068(5) 0.040(4) -0.005(3) -0.017(3) -0.014(4)
O4 0.047(5) 0.039(4) 0.045(4) -0.011(3) -0.011(3) 0.005(4)
O5 0.047(4) 0.050(4) 0.045(4) -0.010(3) -0.013(3) -0.011(3)
O6 0.083(5) 0.038(4) 0.053(4) -0.014(3) -0.020(4) -0.008(4)
O7 0.088(6) 0.065(5) 0.051(4) -0.016(4) -0.036(4) -0.004(4)
O8 0.066(5) 0.074(5) 0.058(5) -0.013(4) 0.006(4) -0.021(4)
N1 0.041(5) 0.040(5) 0.040(5) -0.002(4) -0.011(4) -0.011(4)
N2 0.046(6) 0.054(6) 0.037(5) -0.012(4) -0.008(5) -0.010(5)
C1 0.040(7) 0.046(7) 0.038(6) -0.009(5) -0.004(5) -0.016(5)
C2 0.066(8) 0.036(6) 0.047(6) -0.004(5) -0.023(6) 0.004(6)
C3 0.062(8) 0.036(7) 0.062(7) 0.005(5) -0.025(6) 0.002(6)
C4 0.054(8) 0.066(8) 0.048(7) 0.003(6) -0.028(6) -0.009(6)
C5 0.038(6) 0.053(7) 0.039(6) -0.008(5) -0.006(5) -0.015(5)
C6 0.051(7) 0.041(6) 0.054(6) -0.009(5) -0.011(6) -0.013(5)
C7 0.045(7) 0.051(7) 0.048(6) -0.012(5) -0.020(5) -0.009(5)
C8 0.056(8) 0.068(8) 0.053(7) -0.026(6) -0.005(6) -0.011(7)
C9 0.082(10) 0.048(8) 0.085(8) -0.027(6) -0.026(8) -0.001(7)
C10 0.077(10) 0.070(9) 0.132(12) -0.043(8) -0.053(9) 0.025(9)
C11 0.064(10) 0.101(12) 0.112(11) -0.043(9) -0.024(9) -0.003(9)
C12 0.081(12) 0.094(12) 0.119(12) -0.031(9) -0.022(9) -0.026(9)
C13 0.074(10) 0.063(8) 0.086(9) -0.014(7) -0.024(8) -0.009(8)
C14 0.066(8) 0.051(7) 0.054(7) -0.025(6) -0.009(6) -0.002(6)
C15 0.100(10) 0.056(8) 0.041(7) 0.003(6) -0.023(7) -0.004(7)
C16 0.116(12) 0.094(11) 0.054(8) 0.000(7) -0.043(8) 0.005(9)
C17 0.112(12) 0.092(10) 0.057(8) -0.021(8) -0.039(8) 0.008(9)
C18 0.124(13) 0.085(10) 0.099(11) -0.043(9) -0.047(10) -0.005(9)
C19 0.114(12) 0.065(9) 0.085(9) -0.023(7) -0.049(9) 0.007(8)
C20 0.043(7) 0.063(8) 0.054(7) -0.010(6) -0.007(6) -0.013(6)
C21 0.041(8) 0.106(11) 0.100(10) -0.007(8) -0.036(8) 0.008(7)
C22 0.070(11) 0.133(13) 0.110(12) -0.051(10) -0.013(9) 0.011(10)
C23 0.051(9) 0.134(13) 0.098(11) -0.003(10) -0.042(9) -0.017(9)
C24 0.092(12) 0.114(12) 0.076(9) -0.007(8) -0.044(9) -0.043(10)
C25 0.061(9) 0.084(9) 0.082(9) -0.005(7) -0.047(7) -0.006(7)
C26 0.050(7) 0.060(7) 0.045(6) -0.008(6) -0.016(6) -0.015(6)
C27 0.068(8) 0.058(7) 0.063(7) -0.007(6) -0.028(6) -0.019(6)
C28 0.062(9) 0.074(9) 0.068(8) 0.003(7) -0.016(7) -0.023(7)
C29 0.070(9) 0.044(7) 0.106(10) -0.012(7) -0.032(8) -0.014(7)
C30 0.129(13) 0.087(10) 0.093(10) -0.037(9) -0.023(9) -0.032(9)
C31 0.118(12) 0.061(8) 0.077(9) -0.005(7) -0.033(9) -0.033(8)
C32 0.057(11) 0.191(18) 0.196(18) -0.057(14) -0.033(11) 0.026(11)
C33 0.186(18) 0.141(14) 0.098(11) -0.047(10) -0.077(12) 0.002(12)
C34 0.071(11) 0.186(18) 0.175(16) -0.054(13) -0.057(11) 0.043(11)
C35 0.120(13) 0.081(10) 0.140(13) -0.033(9) -0.039(11) -0.009(9)
C36 0.062(8) 0.063(8) 0.044(6) -0.014(6) -0.017(6) -0.009(7)
C37 0.036(8) 0.092(10) 0.090(9) -0.044(8) -0.003(7) -0.003(8)
C38 0.068(10) 0.076(10) 0.115(11) -0.051(9) -0.013(9) 0.007(8)
C39 0.085(10) 0.047(7) 0.078(8) -0.022(6) -0.018(8) -0.008(8)
C40 0.058(8) 0.043(7) 0.051(7) -0.019(5) -0.020(6) 0.000(6)
C41 0.056(7) 0.045(7) 0.062(7) -0.013(5) -0.019(6) -0.007(6)
C42 0.060(8) 0.043(6) 0.054(6) -0.017(5) -0.015(6) -0.012(6)
C43 0.044(7) 0.060(7) 0.052(7) -0.017(6) -0.014(6) -0.003(6)
C44 0.051(7) 0.063(8) 0.061(8) -0.011(6) -0.012(6) -0.009(6)
C45 0.052(8) 0.071(9) 0.070(8) -0.017(7) -0.018(7) -0.005(7)
C46 0.040(7) 0.049(7) 0.091(9) -0.001(7) -0.017(7) -0.008(6)
C47 0.077(9) 0.091(10) 0.083(9) -0.036(8) -0.022(8) -0.015(8)
C48 0.071(9) 0.055(8) 0.078(8) -0.026(6) -0.021(7) -0.014(6)
C49 0.039(7) 0.048(7) 0.063(7) -0.008(5) -0.013(6) -0.007(5)
C50 0.060(9) 0.075(9) 0.078(9) -0.001(7) -0.012(7) -0.012(7)
C51 0.075(10) 0.083(9) 0.090(9) 0.003(7) -0.036(9) 0.012(8)
C52 0.066(10) 0.103(11) 0.092(10) -0.025(8) -0.032(8) 0.009(9)
C53 0.056(9) 0.108(12) 0.137(13) -0.011(10) -0.031(9) -0.006(9)
C54 0.057(9) 0.075(9) 0.097(10) 0.004(7) -0.024(8) -0.006(7)
C55 0.060(8) 0.047(7) 0.042(6) -0.005(5) -0.011(6) -0.006(6)
C56 0.086(10) 0.052(8) 0.083(9) -0.022(7) -0.021(8) -0.017(7)
C57 0.110(13) 0.071(9) 0.104(11) -0.032(8) -0.027(10) -0.024(10)
C58 0.109(13) 0.077(10) 0.086(10) 0.001(8) -0.037(9) -0.049(10)
C59 0.061(10) 0.125(13) 0.095(10) -0.041(9) 0.015(8) -0.018(9)
C60 0.079(10) 0.072(9) 0.088(9) -0.023(7) -0.015(8) -0.019(8)
C61 0.071(8) 0.048(7) 0.059(7) -0.009(6) -0.024(6) -0.011(6)
C62 0.073(9) 0.077(9) 0.074(8) -0.016(7) -0.036(7) -0.013(7)
C63 0.098(12) 0.107(12) 0.092(10) -0.032(9) -0.050(9) -0.019(9)
C64 0.110(13) 0.108(13) 0.099(11) -0.011(9) -0.070(10) 0.005(10)
C65 0.140(15) 0.097(11) 0.128(13) -0.042(10) -0.088(11) 0.045(10)
C66 0.134(13) 0.066(9) 0.097(10) -0.026(8) -0.068(10) 0.014(9)
C67 0.094(11) 0.077(9) 0.116(11) -0.025(8) -0.028(9) -0.010(8)
C68 0.094(13) 0.203(19) 0.177(17) -0.065(14) -0.080(12) 0.044(12)
C69 0.116(14) 0.183(17) 0.143(14) -0.042(12) -0.009(11) -0.093(13)
C70 0.150(16) 0.179(17) 0.169(16) -0.042(13) -0.119(14) 0.043(13)
N3 0.117(10) 0.052(7) 0.041(6) 0.002(6) -0.026(7) 0.006(7)
O3A 0.198(12) 0.057(6) 0.139(9) -0.026(6) -0.072(8) -0.043(7)
O3B 0.214(12) 0.087(7) 0.099(7) 0.006(6) -0.073(8) -0.072(8)
O3C 0.239(14) 0.084(7) 0.075(7) -0.019(5) -0.057(8) 0.021(7)

loop_
_atom_site_label
_atom_site_type_symbol
_atom_site_fract_x
_atom_site_fract_y
_atom_site_fract_z
_atom_site_U_iso_or_equiv
_atom_site_thermal_displace_type
_atom_site_occupancy
_atom_site_calc_flag
_atom_site_refinement_flags
_atom_site_disorder_group
Nd Nd -0.03648(4) 0.13997(4) 0.27658(3) 0.0428(2) Uani 1 d . .
P1 P -0.0767(2) 0.3715(2) 0.29058(15) 0.0546(8) Uani 1 d . .
P2 P -0.1615(2) 0.1717(2) 0.14199(15) 0.0510(8) Uani 1 d . .
P3 P 0.2181(2) 0.1838(2) 0.1931(2) 0.0535(8) Uani 1 d . .
P4 P -0.0225(2) -0.1073(2) 0.30645(15) 0.0525(8) Uani 1 d . .
O1 O 0.0142(4) 0.2737(4) 0.1558(3) 0.045(2) Uani 1 d . .
O2 O -0.0871(5) 0.2731(4) 0.3104(3) 0.063(2) Uani 1 d . .
O3 O -0.1530(4) 0.1531(4) 0.2189(3) 0.052(2) Uani 1 d . .
O4 O 0.0526(5) 0.0883(4) 0.1652(3) 0.047(2) Uani 1 d . .
O5 O 0.1247(4) 0.1510(4) 0.2556(3) 0.049(2) Uani 1 d . .
O6 O -0.0415(5) -0.0208(4) 0.3227(3) 0.058(2) Uani 1 d . .
O7 O -0.0141(5) 0.0938(4) 0.4044(3) 0.065(2) Uani 1 d . .
O8 O -0.1994(5) 0.1051(5) 0.3820(4) 0.075(2) Uani 1 d . .
O9 O 0.3034(12) 0.3625(11) -0.0957(9) 0.104(6) Uiso 0.50 d P .
N1 N -0.0353(5) 0.3420(5) 0.1215(4) 0.043(2) Uani 1 d . .
N2 N 0.1278(6) 0.0365(6) 0.1498(4) 0.047(2) Uani 1 d . .
C1 C -0.0463(7) 0.4213(7) 0.1347(5) 0.044(3) Uani 1 d . .
C2 C -0.0928(7) 0.4938(6) 0.0970(5) 0.052(3) Uani 1 d . .
H2 H -0.1005(7) 0.5479(6) 0.1063(5) 0.065 Uiso 1 calc R .
C3 C -0.1275(8) 0.4847(7) 0.0458(6) 0.059(3) Uani 1 d . .
H3 H -0.1593(8) 0.5330(7) 0.0201(6) 0.074 Uiso 1 calc R .
C4 C -0.1158(7) 0.4050(8) 0.0318(5) 0.058(3) Uani 1 d . .
H4 H -0.1385(7) 0.4005(8) -0.0042(5) 0.073 Uiso 1 calc R .
C5 C -0.0709(7) 0.3313(7) 0.0705(5) 0.046(3) Uani 1 d . .
C6 C -0.0050(7) 0.4256(6) 0.1913(5) 0.052(3) Uani 1 d . .
H6A H 0.0028(7) 0.4885(6) 0.1828(5) 0.065 Uiso 1 calc R .
H6B H 0.0575(7) 0.3971(6) 0.1819(5) 0.065 Uiso 1 calc R .
C7 C -0.0637(7) 0.2393(6) 0.0657(5) 0.048(3) Uani 1 d . .
H7A H -0.0039(7) 0.2108(6) 0.0703(5) 0.060 Uiso 1 calc R .
H7B H -0.0654(7) 0.2436(6) 0.0164(5) 0.060 Uiso 1 calc R .
C8 C -0.1923(5) 0.4255(5) 0.3053(4) 0.060(3) Uani 1 d G .
C9 C -0.2065(6) 0.5185(5) 0.2800(4) 0.071(3) Uani 1 d G .
C10 C -0.2981(7) 0.5548(4) 0.2976(5) 0.088(4) Uani 1 d G .
C11 C -0.3754(5) 0.4980(7) 0.3405(5) 0.091(4) Uani 1 d G .
C12 C -0.3612(5) 0.4049(7) 0.3658(4) 0.100(5) Uani 1 d G .
C13 C -0.2696(7) 0.3687(4) 0.3482(4) 0.078(4) Uani 1 d G .
H9 H -0.1553(7) 0.5569(7) 0.2497(6) 0.098 Uiso 1 calc G .
H10 H -0.3071(10) 0.6140(5) 0.2806(7) 0.098 Uiso 1 d G .
H12 H -0.4114(7) 0.3695(9) 0.3901(6) 0.098 Uiso 1 d G .
H13 H -0.2619(10) 0.3078(4) 0.3656(6) 0.098 Uiso 1 d G .
C14 C -0.0195(5) 0.3922(5) 0.3472(4) 0.058(3) Uani 1 d G .
C15 C 0.0112(6) 0.3187(4) 0.3983(4) 0.072(4) Uani 1 d G .
C16 C 0.0610(6) 0.3324(6) 0.4396(4) 0.092(4) Uani 1 d G .
C17 C 0.0801(6) 0.4196(7) 0.4298(4) 0.086(4) Uani 1 d G .
C18 C 0.0494(6) 0.4932(5) 0.3787(5) 0.096(4) Uani 1 d G .
C19 C -0.0004(6) 0.4795(4) 0.3374(4) 0.085(4) Uani 1 d G .
H15 H -0.0032(9) 0.2597(4) 0.4072(7) 0.107 Uiso 1 calc G .
H16 H 0.0834(8) 0.2879(8) 0.4727(5) 0.107 Uiso 1 d G .
H18 H 0.0621(9) 0.5455(6) 0.3739(7) 0.107 Uiso 1 d G .
H19 H -0.0220(8) 0.5294(6) 0.3047(6) 0.107 Uiso 1 d G .
C20 C -0.2646(5) 0.2347(5) 0.1352(5) 0.058(3) Uani 1 d G .
C21 C -0.3057(6) 0.2828(6) 0.1851(4) 0.088(4) Uani 1 d G .
C22 C -0.3823(6) 0.3409(6) 0.1774(5) 0.108(5) Uani 1 d G .
C23 C -0.4180(5) 0.3509(6) 0.1197(6) 0.099(5) Uani 1 d G .
C24 C -0.3770(7) 0.3028(6) 0.0698(5) 0.092(5) Uani 1 d G .
C25 C -0.3003(6) 0.2447(5) 0.0776(4) 0.075(4) Uani 1 d G .
H21 H -0.2790(9) 0.2797(9) 0.2218(5) 0.094 Uiso 1 calc G .
H22 H -0.4145(9) 0.3677(8) 0.2133(7) 0.094 Uiso 1 d G .
H24 H -0.3976(9) 0.3082(9) 0.0328(6) 0.094 Uiso 1 d G .
H25 H -0.2764(9) 0.2116(8) 0.0438(6) 0.094 Uiso 1 d G .
C26 C -0.1642(5) 0.0694(4) 0.1259(4) 0.053(3) Uani 1 d G .
C27 C -0.2114(5) -0.0018(5) 0.1899(3) 0.063(3) Uani 1 d G .
C28 C -0.2178(5) -0.0841(4) 0.1828(4) 0.076(4) Uani 1 d G .
C29 C -0.1770(6) -0.0952(4) 0.1117(5) 0.075(4) Uani 1 d G .
C30 C -0.1298(6) -0.0240(6) 0.0478(4) 0.101(5) Uani 1 d G .
C31 C -0.1233(5) 0.0583(5) 0.0549(4) 0.087(4) Uani 1 d G .
H27 H -0.2385(7) 0.0025(8) 0.2354(4) 0.109 Uiso 1 calc G .
H28 H -0.2479(7) -0.1293(6) 0.2230(5) 0.109 Uiso 1 d G .
H30 H -0.1038(8) -0.0360(8) 0.0044(5) 0.109 Uiso 1 d G .
H31 H -0.0945(8) 0.1058(6) 0.0127(4) 0.109 Uiso 1 d G .
C32 C -0.4756(9) 0.5350(11) 0.3670(9) 0.157(7) Uani 1 d . .
H32A H -0.5191(9) 0.4859(11) 0.3959(9) 0.196 Uiso 1 calc R .
H32B H -0.4922(9) 0.5734(11) 0.3232(9) 0.196 Uiso 1 calc R .
H32C H -0.4788(9) 0.5692(11) 0.3987(9) 0.196 Uiso 1 calc R .
C33 C 0.1441(11) 0.4342(10) 0.4703(8) 0.132(6) Uani 1 d . .
H33A H 0.1503(11) 0.4978(10) 0.4579(8) 0.165 Uiso 1 calc R .
H33B H 0.2057(11) 0.4076(10) 0.4532(8) 0.165 Uiso 1 calc R .
H33C H 0.1157(11) 0.4063(10) 0.5248(8) 0.165 Uiso 1 calc R .
C34 C -0.4999(9) 0.4196(11) 0.1072(9) 0.147(7) Uani 1 d . .
H34A H -0.5206(9) 0.4474(11) 0.1459(9) 0.184 Uiso 1 calc R .
H34B H -0.5520(9) 0.3887(11) 0.1106(9) 0.184 Uiso 1 calc R .
H34C H -0.4776(9) 0.4652(11) 0.0575(9) 0.184 Uiso 1 calc R .
C35 C -0.1793(10) -0.1868(8) 0.1021(8) 0.116(5) Uani 1 d . .
H35A H -0.1476(10) -0.1814(8) 0.0494(8) 0.145 Uiso 1 calc R .
H35B H -0.2440(10) -0.2036(8) 0.1178(8) 0.145 Uiso 1 calc R .
H35C H -0.1476(10) -0.2322(8) 0.1333(8) 0.145 Uiso 1 calc R .
C36 C 0.2159(9) 0.0735(7) 0.1160(6) 0.057(3) Uani 1 d . .
C37 C 0.2949(8) 0.0207(9) 0.0932(6) 0.074(4) Uani 1 d . .
H37 H 0.3550(8) 0.0456(9) 0.0708(6) 0.093 Uiso 1 calc R .
C38 C 0.2854(9) -0.0656(9) 0.1031(7) 0.087(4) Uani 1 d . .
H38 H 0.3380(9) -0.0998(9) 0.0850(7) 0.108 Uiso 1 calc R .
C39 C 0.1962(10) -0.1034(8) 0.1404(6) 0.072(3) Uani 1 d . .
H39 H 0.1897(10) -0.1641(8) 0.1493(6) 0.090 Uiso 1 calc R .
C40 C 0.1170(8) -0.0529(7) 0.1647(5) 0.049(3) Uani 1 d . .
C41 C 0.2229(7) 0.1696(6) 0.1054(5) 0.055(3) Uani 1 d . .
H41A H 0.1712(7) 0.2038(6) 0.0893(5) 0.069 Uiso 1 calc R .
H41B H 0.2821(7) 0.1934(6) 0.0652(5) 0.069 Uiso 1 calc R .
C42 C 0.0199(7) -0.0910(6) 0.2051(5) 0.052(3) Uani 1 d . .
H42A H 0.0203(7) -0.1486(6) 0.1987(5) 0.065 Uiso 1 calc R .
H42B H -0.0236(7) -0.0506(6) 0.1818(5) 0.065 Uiso 1 calc R .
C43 C 0.2369(5) 0.3011(4) 0.1723(4) 0.053(3) Uani 1 d G .
C44 C 0.2601(5) 0.3661(5) 0.0994(3) 0.063(3) Uani 1 d G .
C45 C 0.2689(5) 0.4558(5) 0.0898(4) 0.067(3) Uani 1 d G .
C46 C 0.2546(5) 0.4805(4) 0.1530(5) 0.067(3) Uani 1 d G .
C47 C 0.2314(5) 0.4155(5) 0.2258(4) 0.082(4) Uani 1 d G .
C48 C 0.2226(5) 0.3258(5) 0.2355(3) 0.067(3) Uani 1 d G .
H44 H 0.2691(7) 0.3520(7) 0.0583(4) 0.084 Uiso 1 calc G .
H45 H 0.2854(7) 0.4985(6) 0.0419(4) 0.084 Uiso 1 d G .
H47 H 0.2222(8) 0.4326(7) 0.2660(5) 0.084 Uiso 1 d G .
H48 H 0.2083(8) 0.2832(6) 0.2844(4) 0.084 Uiso 1 d G .
C49 C 0.3138(5) 0.1185(5) 0.2237(4) 0.054(3) Uani 1 d G .
C50 C 0.2909(5) 0.0374(5) 0.2846(4) 0.081(4) Uani 1 d G .
C51 C 0.3603(7) -0.0120(4) 0.3141(4) 0.092(4) Uani 1 d G .
C52 C 0.4526(6) 0.0197(6) 0.2826(5) 0.090(4) Uani 1 d G .
C53 C 0.4754(4) 0.1008(7) 0.2217(5) 0.109(5) Uani 1 d G .
C54 C 0.4060(6) 0.1502(4) 0.1922(4) 0.086(4) Uani 1 d G .
H50 H 0.2313(5) 0.0177(7) 0.3079(6) 0.108 Uiso 1 calc G .
H51 H 0.3457(10) -0.0666(5) 0.3524(5) 0.108 Uiso 1 d G .
H53 H 0.5368(5) 0.1212(9) 0.2030(8) 0.108 Uiso 1 d G .
H54 H 0.4207(8) 0.2030(5) 0.1513(5) 0.108 Uiso 1 d G .
C55 C -0.1302(5) -0.1696(5) 0.3462(4) 0.054(3) Uani 1 d G .
C56 C -0.1335(6) -0.2507(5) 0.3360(4) 0.075(4) Uani 1 d G .
C57 C -0.2185(8) -0.2965(4) 0.3680(5) 0.095(4) Uani 1 d G .
C58 C -0.3003(6) -0.2613(6) 0.4101(5) 0.092(4) Uani 1 d G .
C59 C -0.2970(5) -0.1802(7) 0.4203(4) 0.103(5) Uani 1 d G .
C60 C -0.2119(7) -0.1343(4) 0.3883(5) 0.083(4) Uani 1 d G .
H56 H -0.0769(7) -0.2741(8) 0.3065(6) 0.103 Uiso 1 calc G .
H57 H -0.2207(11) -0.3500(5) 0.3617(8) 0.103 Uiso 1 d G .
H59 H -0.3524(6) -0.1558(10) 0.4481(6) 0.103 Uiso 1 d G .
H60 H -0.2092(10) -0.0803(5) 0.3954(7) 0.103 Uiso 1 d G .
C61 C 0.0654(5) -0.1721(5) 0.3460(4) 0.060(3) Uani 1 d G .
C62 C 0.0901(6) -0.1444(5) 0.3951(5) 0.073(3) Uani 1 d G .
C63 C 0.1580(7) -0.1930(7) 0.4268(4) 0.093(4) Uani 1 d G .
C64 C 0.2013(6) -0.2692(7) 0.4093(5) 0.103(5) Uani 1 d G .
C65 C 0.1766(7) -0.2968(5) 0.3601(6) 0.113(5) Uani 1 d G .
C66 C 0.1086(7) -0.2483(6) 0.3284(4) 0.093(4) Uani 1 d G .
H62 H 0.0609(9) -0.0945(6) 0.4081(7) 0.116 Uiso 1 calc G .
H63 H 0.1772(10) -0.1751(10) 0.4584(6) 0.116 Uiso 1 d G .
H65 H 0.2067(9) -0.3452(6) 0.3482(8) 0.116 Uiso 1 d G .
H66 H 0.0893(10) -0.2668(9) 0.2951(6) 0.116 Uiso 1 d G .
C67 C 0.2613(9) 0.5801(8) 0.1421(7) 0.099(4) Uani 1 d . .
H67A H 0.2497(9) 0.5860(8) 0.1909(7) 0.124 Uiso 1 calc R .
H67B H 0.2149(9) 0.6152(8) 0.1204(7) 0.124 Uiso 1 calc R .
H67C H 0.3237(9) 0.6016(8) 0.1083(7) 0.124 Uiso 1 calc R .
C68 C 0.5304(10) -0.0313(11) 0.3147(9) 0.153(7) Uani 1 d . .
H68A H 0.5888(10) 0.0009(11) 0.2855(9) 0.191 Uiso 1 calc R .
H68B H 0.5387(10) -0.0907(11) 0.3112(9) 0.191 Uiso 1 calc R .
H68C H 0.5125(10) -0.0360(11) 0.3673(9) 0.191 Uiso 1 calc R .
C69 C -0.3926(10) -0.3111(11) 0.4456(8) 0.152(7) Uani 1 d . .
H69A H -0.3830(10) -0.3655(11) 0.4335(8) 0.190 Uiso 1 calc R .
H69B H -0.4394(10) -0.2734(11) 0.4258(8) 0.190 Uiso 1 calc R .
H69C H -0.4141(10) -0.3261(11) 0.5003(8) 0.190 Uiso 1 calc R .
C70 C 0.2765(11) -0.3221(11) 0.4470(9) 0.157(7) Uani 1 d . .
H70A H 0.2840(11) -0.2924(11) 0.4787(9) 0.196 Uiso 1 calc R .
H70B H 0.3363(11) -0.3236(11) 0.4077(9) 0.196 Uiso 1 calc R .
H70C H 0.2556(11) -0.3827(11) 0.4779(9) 0.196 Uiso 1 calc R .
N3 N 0.0392(9) 0.6936(7) 0.1460(6) 0.077(3) Uani 1 d . .
O3A O 0.0091(8) 0.6429(6) 0.1303(6) 0.124(4) Uani 1 d . .
O3B O 0.0815(8) 0.7603(6) 0.0985(6) 0.131(4) Uani 1 d . .
O3C O 0.0333(9) 0.6842(6) 0.2099(6) 0.137(4) Uani 1 d . .
N4 N 0.1914(8) 0.0670(7) 0.4544(6) 0.122(4) Uiso 1 d D .
O4A O 0.1316(8) 0.0124(8) 0.4666(7) 0.122(5) Uiso 0.80 d PD .
O4B O 0.2600(7) 0.0411(7) 0.4773(6) 0.113(4) Uiso 0.80 d PD .
O4C O 0.1886(11) 0.1463(6) 0.4112(8) 0.158(6) Uiso 0.80 d PD .
O4D O 0.2730(18) 0.0976(29) 0.4257(56) 0.386(71) Uiso 0.20 d PD .
O4E O 0.1249(28) 0.1183(25) 0.4390(34) 0.171(25) Uiso 0.20 d PD .
O4F O 0.1812(28) -0.0165(10) 0.4742(20) 0.071(12) Uiso 0.20 d PD .
N5 N 0.5005(12) 0.2234(11) -0.0257(11) 0.151(8) Uiso 0.62 d PD 1
O5A O 0.4511(10) 0.2804(10) 0.0007(8) 0.135(6) Uiso 0.62 d PD 1
O5B O 0.5810(10) 0.2445(12) -0.0738(10) 0.164(7) Uiso 0.62 d PD 1
O5C O 0.4648(17) 0.1531(13) -0.0168(17) 0.318(16) Uiso 0.62 d PD 1
N5A N 0.5081 0.1810 -0.0050 0.126 Uiso 0.38 d P 2
O5D O 0.4385 0.2256 -0.0281 0.243 Uiso 0.38 d P 2
O5E O 0.5835 0.2255 -0.0210 0.191 Uiso 0.38 d P 2
O5F O 0.5167 0.0946 0.0079 0.217 Uiso 0.38 d P 2
C71 C 0.5503 -0.0724 0.1259 0.104 Uiso 0.50 d P .
H71A H 0.6023 -0.0338 0.1110 0.130 Uiso 0.50 d P .
H71B H 0.4886 -0.0454 0.1417 0.130 Uiso 0.50 d P .
H71C H 0.5503 -0.0938 0.0868 0.130 Uiso 0.50 d P .
C72 C 0.5433(19) -0.1630(19) 0.1968(16) 0.093(8) Uiso 0.50 d P .
N6 N 0.5500(17) -0.2167(17) 0.2445(14) 0.117(8) Uiso 0.50 d P .
C73 C -0.4150 0.1619 0.3907 0.127 Uiso 0.50 d P .
H73A H -0.4325 0.1144 0.4396 0.158 Uiso 0.50 d P .
H73B H -0.3807 0.2070 0.3920 0.158 Uiso 0.50 d P .
H73C H -0.3745 0.1377 0.3521 0.158 Uiso 0.50 d P .
C74 C -0.5065(30) 0.2052(26) 0.3700(22) 0.174(15) Uiso 0.50 d P .
N7 N -0.5984(20) 0.2531(18) 0.3553(15) 0.149(10) Uiso 0.50 d P .

loop_
_atom_type_symbol
_atom_type_description
_atom_type_scat_dispersion_real
_atom_type_scat_dispersion_imag
_atom_type_scat_source
C C 0.0033 0.0016 'International Tables Vol C Tables 4.2.6.8 and 6.1.1.4'
H H 0.0000 0.0000 'International Tables Vol C Tables 4.2.6.8 and 6.1.1.4'
N N 0.0061 0.0033 'International Tables Vol C Tables 4.2.6.8 and 6.1.1.4'
O O 0.0106 0.0060 'International Tables Vol C Tables 4.2.6.8 and 6.1.1.4'
P P 0.1023 0.0942 'International Tables Vol C Tables 4.2.6.8 and 6.1.1.4'
Nd Nd -0.1943 3.0179 'International Tables Vol C Tables 4.2.6.8 and 6.1.1.4'

loop_
_geom_angle_atom_site_label_1
_geom_angle_atom_site_label_2
_geom_angle_atom_site_label_3
_geom_angle
_geom_angle_site_symmetry_1
_geom_angle_site_symmetry_3
_geom_angle_publ_flag
O5 Nd O6 96.9(2) . . ?
O5 Nd O3 145.8(2) . . ?
O6 Nd O3 92.0(2) . . ?
O5 Nd O2 96.1(2) . . ?
O6 Nd O2 145.1(2) . . ?
O3 Nd O2 95.3(2) . . ?
O5 Nd O4 74.1(2) . . ?
O6 Nd O4 72.5(2) . . ?
O3 Nd O4 77.3(2) . . ?
O2 Nd O4 142.4(2) . . ?
O5 Nd O1 77.2(2) . . ?
O6 Nd O1 142.3(2) . . ?
O3 Nd O1 75.7(2) . . ?
O2 Nd O1 72.4(2) . . ?
O4 Nd O1 70.0(2) . . ?
O5 Nd O7 71.5(2) . . ?
O6 Nd O7 75.8(2) . . ?
O3 Nd O7 142.6(2) . . ?
O2 Nd O7 77.8(2) . . ?
O4 Nd O7 129.3(2) . . ?
O1 Nd O7 133.7(2) . . ?
O5 Nd O8 142.9(2) . . ?
O6 Nd O8 76.5(2) . . ?
O3 Nd O8 71.3(2) . . ?
O2 Nd O8 73.7(2) . . ?
O4 Nd O8 134.5(2) . . ?
O1 Nd O8 129.4(2) . . ?
O7 Nd O8 71.5(2) . . ?
O2 P1 C14 111.2(4) . . ?
O2 P1 C8 109.2(4) . . ?
C14 P1 C8 110.1(4) . . ?
O2 P1 C6 112.6(4) . . ?
C14 P1 C6 106.3(4) . . ?
C8 P1 C6 107.3(4) . . ?
O3 P2 C20 110.5(4) . . ?
O3 P2 C26 111.2(4) . . ?
C20 P2 C26 108.9(4) . . ?
O3 P2 C7 110.9(4) . . ?
C20 P2 C7 106.1(4) . . ?
C26 P2 C7 109.1(4) . . ?
O5 P3 C43 112.2(4) . . ?
O5 P3 C49 109.0(4) . . ?
C43 P3 C49 107.9(4) . . ?
O5 P3 C41 110.3(4) . . ?
C43 P3 C41 108.3(4) . . ?
C49 P3 C41 109.1(4) . . ?
O6 P4 C61 109.1(4) . . ?
O6 P4 C55 110.2(4) . . ?
C61 P4 C55 110.7(3) . . ?
O6 P4 C42 113.3(4) . . ?
C61 P4 C42 108.1(4) . . ?
C55 P4 C42 105.3(4) . . ?
N1 O1 Nd 131.9(5) . . ?
P1 O2 Nd 148.6(4) . . ?
P2 O3 Nd 140.8(4) . . ?
N2 O4 Nd 134.0(5) . . ?
P3 O5 Nd 142.4(4) . . ?
P4 O6 Nd 149.3(4) . . ?
O1 N1 C1 120.0(8) . . ?
O1 N1 C5 118.7(8) . . ?
C1 N1 C5 121.2(8) . . ?
O4 N2 C40 119.8(8) . . ?
O4 N2 C36 119.5(9) . . ?
C40 N2 C36 120.7(9) . . ?
N1 C1 C2 120.7(9) . . ?
N1 C1 C6 116.8(9) . . ?
C2 C1 C6 122.4(9) . . ?
C3 C2 C1 118.9(10) . . ?
C3 C2 H2 120.6(6) . . ?
C1 C2 H2 120.6(6) . . ?
C2 C3 C4 120.6(10) . . ?
C2 C3 H3 119.7(6) . . ?
C4 C3 H3 119.7(6) . . ?
C3 C4 C5 121.0(10) . . ?
C3 C4 H4 119.5(6) . . ?
C5 C4 H4 119.5(7) . . ?
N1 C5 C4 117.5(9) . . ?
N1 C5 C7 117.1(9) . . ?
C4 C5 C7 125.2(10) . . ?
C1 C6 P1 113.9(6) . . ?
C1 C6 H6A 108.8(5) . . ?
P1 C6 H6A 108.8(3) . . ?
C1 C6 H6B 108.8(5) . . ?
P1 C6 H6B 108.8(3) . . ?
H6A C6 H6B 107.7 . . ?
C5 C7 P2 109.6(6) . . ?
C5 C7 H7A 109.8(5) . . ?
P2 C7 H7A 109.8(3) . . ?
C5 C7 H7B 109.8(5) . . ?
P2 C7 H7B 109.8(3) . . ?
H7A C7 H7B 108.2 . . ?
C9 C8 C13 120.0 . . ?
C9 C8 P1 123.7(6) . . ?
C13 C8 P1 116.2(6) . . ?
C8 C9 C10 120.0 . . ?
C11 C10 C9 120.0 . . ?
C11 C10 H10 120.1 . . ?
C9 C10 H10 119.9 . . ?
C10 C11 C12 120.0 . . ?
C10 C11 C32 121.6(10) . . ?
C12 C11 C32 118.2(10) . . ?
C11 C12 C13 120.0 . . ?
C11 C12 H12 118.9 . . ?
C13 C12 H12 121.0 . . ?
C12 C13 C8 120.0 . . ?
C12 C13 H9 98.1 . . no
C8 C13 H9 21.9 . . no
C12 C13 H13 118.5 . . ?
C8 C13 H13 121.5 . . ?
H9 C13 H13 143.4 . . no
C15 C14 C19 120.0 . . ?
C15 C14 P1 118.5(5) . . ?
C19 C14 P1 121.3(5) . . ?
C14 C15 C16 120.0 . . ?
C17 C16 C15 120.0 . . ?
C17 C16 H16 115.9 . . ?
C15 C16 H16 124.1 . . ?
C16 C17 C18 120.0 . . ?
C16 C17 C33 119.6(9) . . ?
C18 C17 C33 120.1(9) . . ?
C17 C18 C19 120.0 . . ?
C17 C18 H18 117.9 . . ?
C19 C18 H18 122.1 . . ?
C18 C19 C14 120.0 . . ?
C18 C19 H15 97.9 . . no
C14 C19 H15 22.1 . . no
C18 C19 H19 118.7 . . ?
C14 C19 H19 121.2 . . ?
H15 C19 H19 143.2 . . no
C21 C20 C25 120.0 . . ?
C21 C20 P2 117.6(6) . . ?
C25 C20 P2 122.1(6) . . ?
C22 C21 C20 120.0 . . ?
C21 C22 C23 120.0 . . ?
C21 C22 H22 120.8 . . ?
C23 C22 H22 118.8 . . ?
C24 C23 C22 120.0 . . ?
C24 C23 C34 119.2(10) . . ?
C22 C23 C34 120.7(10) . . ?
C23 C24 C25 120.0 . . ?
C23 C24 H24 121.9 . . ?
C25 C24 H24 118.1 . . ?
C24 C25 C20 120.0 . . ?
C24 C25 H21 98.2 . . no
C20 C25 H21 21.9 . . no
C24 C25 H25 117.2 . . ?
C20 C25 H25 122.8 . . ?
H21 C25 H25 144.6 . . no
C27 C26 C31 120.0 . . ?
C27 C26 P2 115.9(5) . . ?
C31 C26 P2 124.1(5) . . ?
C28 C27 C26 120.0 . . ?
C27 C28 C29 120.0 . . ?
C27 C28 H28 120.5 . . ?
C29 C28 H28 119.5 . . ?
C28 C29 C30 120.0 . . ?
C28 C29 C35 121.5(8) . . ?
C30 C29 C35 118.5(8) . . ?
C31 C30 C29 120.0 . . ?
C31 C30 H30 124.5 . . ?
C29 C30 H30 115.5 . . ?
C30 C31 C26 120.0 . . ?
C30 C31 H27 97.1 . . no
C26 C31 H27 22.9 . . no
C30 C31 H31 120.2 . . ?
C26 C31 H31 119.7 . . ?
H27 C31 H31 142.6 . . no
C11 C32 H32A 109.5(8) . . ?
C11 C32 H32B 109.5(7) . . ?
H32A C32 H32B 109.5 . . ?
C11 C32 H32C 109.5(7) . . ?
H32A C32 H32C 109.5 . . ?
H32B C32 H32C 109.5 . . ?
C17 C33 H33A 109.5(7) . . ?
C17 C33 H33B 109.5(7) . . ?
H33A C33 H33B 109.5 . . ?
C17 C33 H33C 109.5(6) . . ?
H33A C33 H33C 109.5 . . ?
H33B C33 H33C 109.5 . . ?
C23 C34 H34A 109.5(8) . . ?
C23 C34 H34B 109.5(7) . . ?
H34A C34 H34B 109.5 . . ?
C23 C34 H34C 109.5(7) . . ?
H34A C34 H34C 109.5 . . ?
H34B C34 H34C 109.5 . . ?
C29 C35 H35A 109.5(6) . . ?
C29 C35 H35B 109.5(6) . . ?
H35A C35 H35B 109.5 . . ?
C29 C35 H35C 109.5(6) . . ?
H35A C35 H35C 109.5 . . ?
H35B C35 H35C 109.5 . . ?
N2 C36 C37 119.5(10) . . ?
N2 C36 C41 117.8(10) . . ?
C37 C36 C41 122.6(11) . . ?
C38 C37 C36 120.8(11) . . ?
C38 C37 H37 119.6(8) . . ?
C36 C37 H37 119.6(7) . . ?
C37 C38 C39 119.1(12) . . ?
C37 C38 H38 120.5(8) . . ?
C39 C38 H38 120.5(8) . . ?
C40 C39 C38 121.3(11) . . ?
C40 C39 H39 119.4(7) . . ?
C38 C39 H39 119.4(8) . . ?
N2 C40 C39 118.5(10) . . ?
N2 C40 C42 118.6(9) . . ?
C39 C40 C42 122.9(10) . . ?
C36 C41 P3 111.7(7) . . ?
C36 C41 H41A 109.3(6) . . ?
P3 C41 H41A 109.3(3) . . ?
C36 C41 H41B 109.3(6) . . ?
P3 C41 H41B 109.3(3) . . ?
H41A C41 H41B 107.9 . . ?
C40 C42 P4 112.7(7) . . ?
C40 C42 H42A 109.1(6) . . ?
P4 C42 H42A 109.1(3) . . ?
C40 C42 H42B 109.1(5) . . ?
P4 C42 H42B 109.1(3) . . ?
H42A C42 H42B 107.8 . . ?
C44 C43 C48 120.0 . . ?
C44 C43 P3 124.4(5) . . ?
C48 C43 P3 115.5(5) . . ?
C45 C44 C43 120.0 . . ?
C46 C45 C44 120.0 . . ?
C46 C45 H45 119.7 . . ?
C44 C45 H45 120.3 . . ?
C45 C46 C47 120.0 . . ?
C45 C46 C67 119.7(7) . . ?
C47 C46 C67 120.3(7) . . ?
C48 C47 C46 120.0 . . ?
C48 C47 H47 121.2 . . ?
C46 C47 H47 118.8 . . ?
C47 C48 C43 120.0 . . ?
C47 C48 H44 97.5 . . no
C43 C48 H44 22.5 . . no
C47 C48 H48 118.8 . . ?
C43 C48 H48 121.2 . . ?
H44 C48 H48 143.7 . . no
C50 C49 C54 120.0 . . ?
C50 C49 P3 117.7(5) . . ?
C54 C49 P3 122.2(5) . . ?
C51 C50 C49 120.0 . . ?
C50 C51 C52 120.0 . . ?
C50 C51 H51 119.6 . . ?
C52 C51 H51 120.3 . . ?
C51 C52 C53 120.0 . . ?
C51 C52 C68 121.7(9) . . ?
C53 C52 C68 118.3(9) . . ?
C54 C53 C52 120.0 . . ?
C54 C53 H53 121.8 . . ?
C52 C53 H53 118.1 . . ?
C53 C54 C49 120.0 . . ?
C53 C54 H50 97.5 . . no
C49 C54 H50 22.5 . . no
C53 C54 H54 120.6 . . ?
C49 C54 H54 119.4 . . ?
H50 C54 H54 141.9 . . no
C56 C55 C60 120.0 . . ?
C56 C55 P4 122.1(6) . . ?
C60 C55 P4 117.9(6) . . ?
C57 C56 C55 120.0 . . ?
C56 C57 C58 120.0 . . ?
C56 C57 H57 120.1 . . ?
C58 C57 H57 119.9 . . ?
C59 C58 C57 120.0 . . ?
C59 C58 C69 119.7(10) . . ?
C57 C58 C69 120.3(10) . . ?
C58 C59 C60 120.0 . . ?
C58 C59 H59 120.1 . . ?
C60 C59 H59 119.9 . . ?
C59 C60 C55 120.0 . . ?
C59 C60 H56 98.6 . . no
C55 C60 H56 21.4 . . no
C59 C60 H60 120.4 . . ?
C55 C60 H60 119.6 . . ?
H56 C60 H60 141.0 . . no
C62 C61 C66 120.0 . . ?
C62 C61 P4 118.4(6) . . ?
C66 C61 P4 121.6(6) . . ?
C63 C62 C61 120.0 . . ?
C62 C63 C64 120.0 . . ?
C62 C63 H63 121.8 . . ?
C64 C63 H63 118.1 . . ?
C65 C64 C63 120.0 . . ?
C65 C64 C70 121.9(10) . . ?
C63 C64 C70 118.1(10) . . ?
C66 C65 C64 120.0 . . ?
C66 C65 H65 121.1 . . ?
C64 C65 H65 118.8 . . ?
C65 C66 C61 120.0 . . ?
C65 C66 H62 98.0 . . no
C61 C66 H62 22.0 . . no
C65 C66 H66 121.6 . . ?
C61 C66 H66 118.4 . . ?
H62 C66 H66 140.4 . . no
C46 C67 H67A 109.5(6) . . ?
C46 C67 H67B 109.5(6) . . ?
H67A C67 H67B 109.5 . . ?
C46 C67 H67C 109.5(6) . . ?
H67A C67 H67C 109.5 . . ?
H67B C67 H67C 109.5 . . ?
C52 C68 H68A 109.5(7) . . ?
C52 C68 H68B 109.5(8) . . ?
H68A C68 H68B 109.5 . . ?
C52 C68 H68C 109.5(7) . . ?
H68A C68 H68C 109.5 . . ?
H68B C68 H68C 109.5 . . ?
C58 C69 H69A 109.5(8) . . ?
C58 C69 H69B 109.5(8) . . ?
H69A C69 H69B 109.5 . . ?
C58 C69 H69C 109.5(7) . . ?
H69A C69 H69C 109.5 . . ?
H69B C69 H69C 109.5 . . ?
C64 C70 H70A 109.5(8) . . ?
C64 C70 H70B 109.5(7) . . ?
H70A C70 H70B 109.5 . . ?
C64 C70 H70C 109.5(7) . . ?
H70A C70 H70C 109.5 . . ?
H70B C70 H70C 109.5 . . ?
O3A N3 O3C 124.0(12) . . ?
O3A N3 O3B 122.7(12) . . ?
O3C N3 O3B 113.2(13) . . ?
O4B N4 O4C 119.1(9) . . ?
O4B N4 O4A 120.8(9) . . ?
O4C N4 O4A 119.6(9) . . ?
O4B N4 O4D 50.7(37) . . no
O4C N4 O4D 71.7(25) . . no
O4A N4 O4D 153.0(36) . . no
O4B N4 O4E 157.3(25) . . no
O4C N4 O4E 46.9(22) . . no
O4A N4 O4E 77.9(19) . . no
O4D N4 O4E 118.6(12) . . ?
O4B N4 O4F 82.2(19) . . no
O4C N4 O4F 152.5(21) . . no
O4A N4 O4F 39.8(17) . . no
O4D N4 O4F 119.1(13) . . ?
O4E N4 O4F 117.7(12) . . ?
O4F O4A N4 70.7(12) . . no
O4F O4A O4E 122.0(13) . . no
N4 O4A O4E 51.3(11) . . no
O4D O4B N4 64.9(18) . . no
O4D O4B O4F 103.7(36) . . no
N4 O4B O4F 49.4(10) . . no
O4E O4C N4 67.0(12) . . no
O4E O4C O4D 121.0(15) . . no
N4 O4C O4D 54.1(14) . . no
O4B O4D N4 64.4(20) . . no
O4B O4D O4C 115.4(27) . . no
N4 O4D O4C 54.1(13) . . no
O4C O4E N4 66.1(13) . . no
O4C O4E O4A 112.1(19) . . no
N4 O4E O4A 50.8(10) . . no
O4A O4F N4 69.4(11) . . no
O4A O4F O4B 116.6(14) . . no
N4 O4F O4B 48.5(10) . . no
O5A N5 O5C 120.6(11) . . ?
O5A N5 O5B 118.9(10) . . ?
O5C N5 O5B 119.0(10) . . ?
O5F N5A O5E 118.4 . . ?
O5F N5A O5D 118.9 . . ?
O5E N5A O5D 118.4 . . ?
C72 C71 H71A 116.2(10) . . ?
C72 C71 H71B 102.1(10) . . ?
H71A C71 H71B 114.5 . . ?
C72 C71 H71C 102.8(9) . . ?
H71A C71 H71C 114.5 . . ?
H71B C71 H71C 105.2 . . ?
N6 C72 C71 168.0(31) . . ?
C74 C73 H73A 110.1(14) . . ?
C74 C73 H73B 110.3(14) . . ?
H73A C73 H73B 109.5 . . ?
C74 C73 H73C 109.1(14) . . ?
H73A C73 H73C 109.4 . . ?
H73B C73 H73C 108.4 . . ?
C73 C74 N7 174.3(30) . . ?

loop_
_geom_bond_atom_site_label_1
_geom_bond_atom_site_label_2
_geom_bond_distance
_geom_bond_site_symmetry_2
_geom_bond_publ_flag
Nd O5 2.341(6) . ?
Nd O6 2.383(6) . ?
Nd O3 2.383(6) . ?
Nd O2 2.394(6) . ?
Nd O4 2.502(6) . ?
Nd O1 2.507(6) . ?
Nd O7 2.515(6) . ?
Nd O8 2.561(6) . ?
P1 O2 1.487(6) . ?
P1 C14 1.791(7) . ?
P1 C8 1.802(7) . ?
P1 C6 1.814(9) . ?
P2 O3 1.501(6) . ?
P2 C20 1.745(7) . ?
P2 C26 1.783(6) . ?
P2 C7 1.813(9) . ?
P3 O5 1.508(6) . ?
P3 C43 1.801(6) . ?
P3 C49 1.810(6) . ?
P3 C41 1.820(10) . ?
P4 O6 1.493(6) . ?
P4 C61 1.793(7) . ?
P4 C55 1.796(6) . ?
P4 C42 1.811(9) . ?
O1 N1 1.339(8) . ?
O4 N2 1.312(9) . ?
N1 C1 1.357(11) . ?
N1 C5 1.384(11) . ?
N2 C40 1.366(11) . ?
N2 C36 1.366(12) . ?
C1 C2 1.378(12) . ?
C1 C6 1.502(12) . ?
C2 C3 1.366(13) . ?
C2 H2 0.93 . ?
C3 C4 1.370(13) . ?
C3 H3 0.93 . ?
C4 C5 1.384(13) . ?
C4 H4 0.93 . ?
C5 C7 1.488(12) . ?
C6 H6A 0.97 . ?
C6 H6B 0.97 . ?
C7 H7A 0.97 . ?
C7 H7B 0.97 . ?
C8 C9 1.39 . ?
C8 C13 1.39 . ?
C9 C10 1.39 . ?
C10 C11 1.39 . ?
C10 H10 0.88 . ?
C11 C12 1.39 . ?
C11 C32 1.517(14) . ?
C12 C13 1.39 . ?
C12 H12 0.89 . ?
C13 H9 3.25 . no
C13 H13 0.91 . ?
C14 C15 1.39 . ?
C14 C19 1.39 . ?
C15 C16 1.39 . ?
C16 C17 1.39 . ?
C16 H16 0.89 . ?
C17 C18 1.39 . ?
C17 C33 1.556(14) . ?
C18 C19 1.39 . ?
C18 H18 0.85 . ?
C19 H15 3.26 . no
C19 H19 0.93 . ?
C20 C21 1.39 . ?
C20 C25 1.39 . ?
C21 C22 1.39 . ?
C22 C23 1.39 . ?
C22 H22 0.92 . ?
C23 C24 1.39 . ?
C23 C34 1.555(14) . ?
C24 C25 1.39 . ?
C24 H24 0.87 . ?
C25 H21 3.26 . no
C25 H25 0.94 . ?
C26 C27 1.39 . ?
C26 C31 1.39 . ?
C27 C28 1.39 . ?
C28 C29 1.39 . ?
C28 H28 0.88 . ?
C29 C30 1.39 . ?
C29 C35 1.547(13) . ?
C30 C31 1.39 . ?
C30 H30 0.89 . ?
C31 H27 3.21 . no
C31 H31 0.91 . ?
C32 H32A 0.96 . ?
C32 H32B 0.96 . ?
C32 H32C 0.96 . ?
C33 H33A 0.96 . ?
C33 H33B 0.96 . ?
C33 H33C 0.96 . ?
C34 H34A 0.96 . ?
C34 H34B 0.96 . ?
C34 H34C 0.96 . ?
C35 H35A 0.96 . ?
C35 H35B 0.96 . ?
C35 H35C 0.96 . ?
C36 C37 1.389(14) . ?
C36 C41 1.479(13) . ?
C37 C38 1.337(14) . ?
C37 H37 0.93 . ?
C38 C39 1.383(15) . ?
C38 H38 0.93 . ?
C39 C40 1.376(14) . ?
C39 H39 0.93 . ?
C40 C42 1.489(13) . ?
C41 H41A 0.97 . ?
C41 H41B 0.97 . ?
C42 H42A 0.97 . ?
C42 H42B 0.97 . ?
C43 C44 1.39 . ?
C43 C48 1.39 . ?
C44 C45 1.39 . ?
C45 C46 1.39 . ?
C45 H45 0.91 . ?
C46 C47 1.39 . ?
C46 C67 1.535(12) . ?
C47 C48 1.39 . ?
C47 H47 0.90 . ?
C48 H44 3.22 . no
C48 H48 0.93 . ?
C49 C50 1.39 . ?
C49 C54 1.39 . ?
C50 C51 1.39 . ?
C51 C52 1.39 . ?
C51 H51 0.91 . ?
C52 C53 1.39 . ?
C52 C68 1.529(14) . ?
C53 C54 1.39 . ?
C53 H53 0.92 . ?
C54 H50 3.22 . no
C54 H54 0.92 . ?
C55 C56 1.39 . ?
C55 C60 1.39 . ?
C56 C57 1.39 . ?
C57 C58 1.39 . ?
C57 H57 0.91 . ?
C58 C59 1.39 . ?
C58 C69 1.508(13) . ?
C59 C60 1.39 . ?
C59 H59 0.94 . ?
C60 H56 3.27 . no
C60 H60 0.93 . ?
C61 C62 1.39 . ?
C61 C66 1.39 . ?
C62 C63 1.39 . ?
C63 C64 1.39 . ?
C63 H63 0.92 . ?
C64 C65 1.39 . ?
C64 C70 1.565(14) . ?
C65 C66 1.39 . ?
C65 H65 0.90 . ?
C66 H62 3.25 . no
C66 H66 0.96 . ?
C67 H67A 0.96 . ?
C67 H67B 0.96 . ?
C67 H67C 0.96 . ?
C68 H68A 0.96 . ?
C68 H68B 0.96 . ?
C68 H68C 0.96 . ?
C69 H69A 0.96 . ?
C69 H69B 0.96 . ?
C69 H69C 0.96 . ?
C70 H70A 0.96 . ?
C70 H70B 0.96 . ?
C70 H70C 0.96 . ?
N3 O3A 1.166(12) . ?
N3 O3C 1.199(11) . ?
N3 O3B 1.205(11) . ?
N4 O4B 1.239(8) . ?
N4 O4C 1.244(8) . ?
N4 O4A 1.246(8) . ?
N4 O4D 1.244(10) . ?
N4 O4E 1.253(10) . ?
N4 O4F 1.256(9) . ?
O4A O4F 0.85(3) . ?
O4A O4E 1.57(3) . ?
O4B O4D 1.06(7) . ?
O4B O4F 1.64(3) . ?
O4C O4E 0.99(4) . ?
O4C O4D 1.46(4) . ?
N5 O5A 1.233(9) . ?
N5 O5C 1.241(9) . ?
N5 O5B 1.244(9) . ?
N5A O5F 1.30 . ?
N5A O5E 1.31 . ?
N5A O5D 1.31 . ?
C71 C72 1.59(3) . ?
C71 H71A 0.96 . ?
C71 H71B 0.96 . ?
C71 H71C 0.96 . ?
C72 N6 1.04(3) . ?
C73 C74 1.58(4) . ?
C73 H73A 0.96 . ?
C73 H73B 0.96 . ?
C73 H73C 0.96 . ?
C74 N7 1.56(4) . ?
